data_1544576
loop_
_publ_author_name
'Takai, S.'
'Okada, H.'
'Ohoyama, K.'
'Esaka, T.'

_publ_section_title
;
 Defect structure of Ta- and Al-doped Zn2TiO4 showing oxide ion conduction
 via cation vacancy :Sample at 300 K
;
_journal_name_full 'Journal of the Ceramic Society of Japan'
_journal_page_first 525
_journal_page_last 529
_journal_volume 116
_journal_year 2008
_chemical_formula_sum 'Al0.15 O4 Ta0.15 Ti0.7 Zn2'
_chemical_name_common 'Zn2Ti0.7Ta0.15Al0.15O4 @ 300 K'
_space_group_IT_number 227
_space_group_name_H-M_alt 'F d -3 m'
_symmetry_space_group_name_Hall 'F 4d 2 3 -1d'
_symmetry_space_group_name_H-M 'F d -3 m :1'
_cell_angle_alpha 90
_cell_angle_beta 90
_cell_angle_gamma 90
_cell_formula_units_Z 8
_cell_length_a 8.4740(4)
_cell_length_b 8.4740(4)
_cell_length_c 8.4740(4)
_cell_volume 608.51(5)
_diffrn_ambient_temperature 300.15
_cod_data_source_file Zn2Ti0.7Ta0.15Al0.15O4300K.cif
_cod_data_source_block Zn2Ti0.7Ta0.15Al0.15O4@300K
_cod_depositor_comments
;I added _diffrn_ambient_temperature tag to make measured temperature
 apparent, as there are other data measured at different temperatures.
;
_cod_original_formula_sum 'Zn2 Ti0.7 Ta0.15 Al0.15 O4'
_cod_database_code 1544576

loop_
_space_group_symop_operation_xyz
'x, y, z'
'-x, -y+1/2, z+1/2'
'-x+1/2, y+1/2, -z'
'x+1/2, -y, -z+1/2'
'z, x, y'
'z+1/2, -x, -y+1/2'
'-z, -x+1/2, y+1/2'
'-z+1/2, x+1/2, -y'
'y, z, x'
'-y+1/2, z+1/2, -x'
'y+1/2, -z, -x+1/2'
'-y, -z+1/2, x+1/2'
'y+3/4, x+1/4, -z+3/4'
'-y+1/4, -x+1/4, -z+1/4'
'y+1/4, -x+3/4, z+3/4'
'-y+3/4, x+3/4, z+1/4'
'x+3/4, z+1/4, -y+3/4'
'-x+3/4, z+3/4, y+1/4'
'-x+1/4, -z+1/4, -y+1/4'
'x+1/4, -z+3/4, y+3/4'
'z+3/4, y+1/4, -x+3/4'
'z+1/4, -y+3/4, x+3/4'
'-z+3/4, y+3/4, x+1/4'
'-z+1/4, -y+1/4, -x+1/4'
'-x+1/4, -y+1/4, -z+1/4'
'x+1/4, y+3/4, -z+3/4'
'x+3/4, -y+3/4, z+1/4'
'-x+3/4, y+1/4, z+3/4'
'-z+1/4, -x+1/4, -y+1/4'
'-z+3/4, x+1/4, y+3/4'
'z+1/4, x+3/4, -y+3/4'
'z+3/4, -x+3/4, y+1/4'
'-y+1/4, -z+1/4, -x+1/4'
'y+3/4, -z+3/4, x+1/4'
'-y+3/4, z+1/4, x+3/4'
'y+1/4, z+3/4, -x+3/4'
'-y+1/2, -x, z+1/2'
'y, x, z'
'-y, x+1/2, -z+1/2'
'y+1/2, -x+1/2, -z'
'-x+1/2, -z, y+1/2'
'x+1/2, -z+1/2, -y'
'x, z, y'
'-x, z+1/2, -y+1/2'
'-z+1/2, -y, x+1/2'
'-z, y+1/2, -x+1/2'
'z+1/2, -y+1/2, -x'
'z, y, x'
'x, y+1/2, z+1/2'
'-x, -y, z'
'-x+1/2, y, -z+1/2'
'x+1/2, -y+1/2, -z'
'z, x+1/2, y+1/2'
'z+1/2, -x+1/2, -y'
'-z, -x, y'
'-z+1/2, x, -y+1/2'
'y, z+1/2, x+1/2'
'-y+1/2, z, -x+1/2'
'y+1/2, -z+1/2, -x'
'-y, -z, x'
'y+3/4, x+3/4, -z+1/4'
'-y+1/4, -x+3/4, -z+3/4'
'y+1/4, -x+1/4, z+1/4'
'-y+3/4, x+1/4, z+3/4'
'x+3/4, z+3/4, -y+1/4'
'-x+3/4, z+1/4, y+3/4'
'-x+1/4, -z+3/4, -y+3/4'
'x+1/4, -z+1/4, y+1/4'
'z+3/4, y+3/4, -x+1/4'
'z+1/4, -y+1/4, x+1/4'
'-z+3/4, y+1/4, x+3/4'
'-z+1/4, -y+3/4, -x+3/4'
'-x+1/4, -y+3/4, -z+3/4'
'x+1/4, y+1/4, -z+1/4'
'x+3/4, -y+1/4, z+3/4'
'-x+3/4, y+3/4, z+1/4'
'-z+1/4, -x+3/4, -y+3/4'
'-z+3/4, x+3/4, y+1/4'
'z+1/4, x+1/4, -y+1/4'
'z+3/4, -x+1/4, y+3/4'
'-y+1/4, -z+3/4, -x+3/4'
'y+3/4, -z+1/4, x+3/4'
'-y+3/4, z+3/4, x+1/4'
'y+1/4, z+1/4, -x+1/4'
'-y+1/2, -x+1/2, z'
'y, x+1/2, z+1/2'
'-y, x, -z'
'y+1/2, -x, -z+1/2'
'-x+1/2, -z+1/2, y'
'x+1/2, -z, -y+1/2'
'x, z+1/2, y+1/2'
'-x, z, -y'
'-z+1/2, -y+1/2, x'
'-z, y, -x'
'z+1/2, -y, -x+1/2'
'z, y+1/2, x+1/2'
'x+1/2, y, z+1/2'
'-x+1/2, -y+1/2, z'
'-x, y+1/2, -z+1/2'
'x, -y, -z'
'z+1/2, x, y+1/2'
'z, -x, -y'
'-z+1/2, -x+1/2, y'
'-z, x+1/2, -y+1/2'
'y+1/2, z, x+1/2'
'-y, z+1/2, -x+1/2'
'y, -z, -x'
'-y+1/2, -z+1/2, x'
'y+1/4, x+1/4, -z+1/4'
'-y+3/4, -x+1/4, -z+3/4'
'y+3/4, -x+3/4, z+1/4'
'-y+1/4, x+3/4, z+3/4'
'x+1/4, z+1/4, -y+1/4'
'-x+1/4, z+3/4, y+3/4'
'-x+3/4, -z+1/4, -y+3/4'
'x+3/4, -z+3/4, y+1/4'
'z+1/4, y+1/4, -x+1/4'
'z+3/4, -y+3/4, x+1/4'
'-z+1/4, y+3/4, x+3/4'
'-z+3/4, -y+1/4, -x+3/4'
'-x+3/4, -y+1/4, -z+3/4'
'x+3/4, y+3/4, -z+1/4'
'x+1/4, -y+3/4, z+3/4'
'-x+1/4, y+1/4, z+1/4'
'-z+3/4, -x+1/4, -y+3/4'
'-z+1/4, x+1/4, y+1/4'
'z+3/4, x+3/4, -y+1/4'
'z+1/4, -x+3/4, y+3/4'
'-y+3/4, -z+1/4, -x+3/4'
'y+1/4, -z+3/4, x+3/4'
'-y+1/4, z+1/4, x+1/4'
'y+3/4, z+3/4, -x+1/4'
'-y, -x, z'
'y+1/2, x, z+1/2'
'-y+1/2, x+1/2, -z'
'y, -x+1/2, -z+1/2'
'-x, -z, y'
'x, -z+1/2, -y+1/2'
'x+1/2, z, y+1/2'
'-x+1/2, z+1/2, -y'
'-z, -y, x'
'-z+1/2, y+1/2, -x'
'z, -y+1/2, -x+1/2'
'z+1/2, y, x+1/2'
'x+1/2, y+1/2, z'
'-x+1/2, -y, z+1/2'
'-x, y, -z'
'x, -y+1/2, -z+1/2'
'z+1/2, x+1/2, y'
'z, -x+1/2, -y+1/2'
'-z+1/2, -x, y+1/2'
'-z, x, -y'
'y+1/2, z+1/2, x'
'-y, z, -x'
'y, -z+1/2, -x+1/2'
'-y+1/2, -z, x+1/2'
'y+1/4, x+3/4, -z+3/4'
'-y+3/4, -x+3/4, -z+1/4'
'y+3/4, -x+1/4, z+3/4'
'-y+1/4, x+1/4, z+1/4'
'x+1/4, z+3/4, -y+3/4'
'-x+1/4, z+1/4, y+1/4'
'-x+3/4, -z+3/4, -y+1/4'
'x+3/4, -z+1/4, y+3/4'
'z+1/4, y+3/4, -x+3/4'
'z+3/4, -y+1/4, x+3/4'
'-z+1/4, y+1/4, x+1/4'
'-z+3/4, -y+3/4, -x+1/4'
'-x+3/4, -y+3/4, -z+1/4'
'x+3/4, y+1/4, -z+3/4'
'x+1/4, -y+1/4, z+1/4'
'-x+1/4, y+3/4, z+3/4'
'-z+3/4, -x+3/4, -y+1/4'
'-z+1/4, x+3/4, y+3/4'
'z+3/4, x+1/4, -y+3/4'
'z+1/4, -x+1/4, y+1/4'
'-y+3/4, -z+3/4, -x+1/4'
'y+1/4, -z+1/4, x+1/4'
'-y+1/4, z+3/4, x+3/4'
'y+3/4, z+1/4, -x+3/4'
'-y, -x+1/2, z+1/2'
'y+1/2, x+1/2, z'
'-y+1/2, x, -z+1/2'
'y, -x, -z'
'-x, -z+1/2, y+1/2'
'x, -z, -y'
'x+1/2, z+1/2, y'
'-x+1/2, z, -y+1/2'
'-z, -y+1/2, x+1/2'
'-z+1/2, y, -x+1/2'
'z, -y, -x'
'z+1/2, y+1/2, x'

loop_
_atom_site_label
_atom_site_occupancy
_atom_site_fract_x
_atom_site_fract_y
_atom_site_fract_z
_atom_site_adp_type
_atom_site_B_iso_or_equiv
_atom_site_type_symbol
T 1.078 0.000000 0.000000 0.000000 Uiso 0.0175 Zn
M 0.461 0.625000 0.625000 0.625000 Uiso 0.0168 Zn
M 0.35 0.625000 0.625000 0.625000 Uiso 0.0168 Ti
M 0.075 0.625000 0.625000 0.625000 Uiso 0.0168 Ta
M 0.075 0.625000 0.625000 0.625000 Uiso 0.0168 Al
O 1.0 0.38506(5) 0.38506(5) 0.38506(5) Uiso 0.0153 O
